data_4026046
loop_
_publ_author_name
'Kevin S. Eccles'
'Rebecca E. Deasy'
'L\'aszl\'o F\'abi\'an'
'Anita R. Maguire'
'Simon E. Lawrence'

_publ_contact_author_address
;Department of Chemistry 
Analytical and Biological Chemistry Research Facility
University College Cork
Cork
Ireland
;
_publ_contact_author_email s.lawrence@ucc.ie
_publ_contact_author_fax +353(21)4274097
_publ_contact_author_name 'Simon E. Lawrence'
_publ_contact_author_phone +353(21)4903143
_publ_section_title
;
 The Use of Co-crystals for the Determination of Absolute Stereochemistry:
 An Alternative to Salt Formation
;
_journal_name_full 'Journal of Organic Chemistry'
_journal_page_first 1159
_journal_page_last 1162
_journal_paper_doi 10.1021/jo102148p
_journal_volume 76
_journal_year 2011
_chemical_absolute_configuration ad
_chemical_formula_moiety 'C11 H14 O2, C6 H6 N2 O'
_chemical_formula_sum 'C17 H20 N2 O3'
_chemical_formula_weight 300.35
_chemical_melting_point 363(2)
_space_group_crystal_system triclinic
_space_group_IT_number 1
_space_group_name_Hall 'P 1'
_space_group_name_H-M_alt 'P 1'
_symmetry_space_group_name_Hall 'P 1'
_symmetry_space_group_name_H-M 'P 1'
_atom_sites_solution_hydrogens geom
_atom_sites_solution_primary direct
_atom_sites_solution_secondary difmap
_audit_creation_method 'APEX2 v2010.1-2'
_cell_angle_alpha 102.542(3)
_cell_angle_beta 92.659(3)
_cell_angle_gamma 95.430(3)
_cell_formula_units_Z 2
_cell_length_a 7.1279(4)
_cell_length_b 8.8202(5)
_cell_length_c 13.1405(8)
_cell_measurement_reflns_used 9879
_cell_measurement_temperature 100.(2)
_cell_measurement_theta_max 66.1998
_cell_measurement_theta_min 3.4539
_cell_volume 800.90(8)
_computing_cell_refinement 'SAINT V7.68A (Bruker AXS, 2009)'
_computing_data_collection 'Bruker Instrument Service v2010, 1, 0, 0'
_computing_data_reduction 'SAINT V7.68A (Bruker AXS, 2009)'
_computing_molecular_graphics 'Mercury 2.3 (Macrae et al, 2008)'
_computing_structure_refinement 'SHELXL-97 (Sheldrick, 2008)'
_computing_structure_solution 'SHELXS-97 (Sheldrick, 2008)'
_diffrn_ambient_temperature 100.(2)
_diffrn_detector_area_resol_mean 8.3333
_diffrn_measured_fraction_theta_full 0.982
_diffrn_measured_fraction_theta_max 0.982
_diffrn_measurement_device_type 'Bruker APEX DUO'
_diffrn_measurement_method '\w and \f scans'
_diffrn_radiation_monochromator 'doubly curved silicon crystal'
_diffrn_radiation_source 'micro-focus sealed tube'
_diffrn_radiation_type CuK\a
_diffrn_radiation_wavelength 1.54178
_diffrn_reflns_av_R_equivalents 0.0238
_diffrn_reflns_av_sigmaI/netI 0.0227
_diffrn_reflns_limit_h_max 8
_diffrn_reflns_limit_h_min -8
_diffrn_reflns_limit_k_max 10
_diffrn_reflns_limit_k_min -10
_diffrn_reflns_limit_l_max 15
_diffrn_reflns_limit_l_min -15
_diffrn_reflns_number 18797
_diffrn_reflns_theta_full 66.49
_diffrn_reflns_theta_max 66.49
_diffrn_reflns_theta_min 3.45
_exptl_absorpt_coefficient_mu 0.699
_exptl_absorpt_correction_T_max 0.7528
_exptl_absorpt_correction_T_min 0.6136
_exptl_absorpt_correction_type multi-scan
_exptl_absorpt_process_details 'SADABS V2008/1 (Bruker AXS)'
_exptl_crystal_colour colourless
_exptl_crystal_density_diffrn 1.245
_exptl_crystal_description Block
_exptl_crystal_F_000 320
_exptl_crystal_size_max 0.34
_exptl_crystal_size_mid 0.34
_exptl_crystal_size_min 0.28
_refine_diff_density_max 0.115
_refine_diff_density_min -0.209
_refine_ls_abs_structure_details 'Flack H D (1983), Acta Cryst. A39, 876-881'
_refine_ls_abs_structure_Flack 0.01(11)
_refine_ls_extinction_method none
_refine_ls_goodness_of_fit_ref 1.139
_refine_ls_hydrogen_treatment mixed
_refine_ls_matrix_type full
_refine_ls_number_parameters 425
_refine_ls_number_reflns 5028
_refine_ls_number_restraints 3
_refine_ls_restrained_S_all 1.139
_refine_ls_R_factor_all 0.0285
_refine_ls_R_factor_gt 0.0278
_refine_ls_shift/su_max 0.000
_refine_ls_shift/su_mean 0.000
_refine_ls_structure_factor_coef Fsqd
_refine_ls_weighting_details 'calc w=1/[\s^2^(Fo^2^)+(0.0561P)^2^+0.0000P] where P=(Fo^2^+2Fc^2^)/3'
_refine_ls_weighting_scheme calc
_refine_ls_wR_factor_gt 0.0773
_refine_ls_wR_factor_ref 0.0781
_reflns_number_gt 4916
_reflns_number_total 5028
_reflns_threshold_expression >2sigma(I)
_cod_data_source_file jo102148p_si_004.cif
_cod_data_source_block Compound_2b_(S)
_cod_database_code 4026046

loop_
_space_group_symop_operation_xyz
'x, y, z'

loop_
_atom_site_type_symbol
_atom_site_label
_atom_site_fract_x
_atom_site_fract_y
_atom_site_fract_z
_atom_site_U_iso_or_equiv
_atom_site_adp_type
_atom_site_calc_flag
_atom_site_refinement_flags
_atom_site_occupancy
C C14 0.64970(19) 0.48801(16) 0.37309(10) 0.0230(3) Uani d . 1
C C15 0.76965(19) 0.35953(17) 0.33033(10) 0.0255(3) Uani d . 1
H H15A 0.767 0.2836 0.3759 0.031 Uiso calc R 1
H H15B 0.9021 0.4046 0.33 0.031 Uiso calc R 1
C C25 0.9493(2) 0.09252(17) 0.22167(12) 0.0325(3) Uani d . 1
H H25 0.9464 0.1142 0.2956 0.039 Uiso calc R 1
C C20 0.83306(19) 0.16656(16) 0.16431(11) 0.0282(3) Uani d . 1
C C24 1.0697(2) -0.01241(19) 0.17361(15) 0.0420(4) Uani d . 1
H H24 1.145 -0.064 0.2141 0.05 Uiso calc R 1
C C21 0.8373(2) 0.13423(18) 0.05498(12) 0.0355(4) Uani d . 1
C C16 0.69538(19) 0.27476(16) 0.21789(10) 0.0259(3) Uani d . 1
H H16 0.6804 0.3561 0.1765 0.031 Uiso calc R 1
C C22 0.9646(2) 0.0308(2) 0.00883(13) 0.0450(4) Uani d . 1
H H22 0.9718 0.0098 -0.0648 0.054 Uiso calc R 1
C C17 0.5025(2) 0.18229(19) 0.21588(12) 0.0344(4) Uani d . 1
H H17A 0.5141 0.099 0.2538 0.052 Uiso calc R 1
H H17B 0.4563 0.1362 0.1433 0.052 Uiso calc R 1
H H17C 0.4133 0.2523 0.2493 0.052 Uiso calc R 1
C C23 1.0786(2) -0.0405(2) 0.06694(16) 0.0487(5) Uani d . 1
H H23 1.1633 -0.1091 0.0335 0.058 Uiso calc R 1
O O18 0.71630(14) 0.62634(12) 0.36195(8) 0.0292(2) Uani d . 1
O O19 0.50111(15) 0.46486(12) 0.41241(8) 0.0336(2) Uani d . 1
C C26 0.7103(3) 0.2027(2) -0.01248(12) 0.0470(4) Uani d . 1
H H26A 0.7132 0.3152 0.0163 0.071 Uiso calc R 1
H H26B 0.5809 0.1528 -0.0146 0.071 Uiso calc R 1
H H26C 0.7535 0.1851 -0.0834 0.071 Uiso calc R 1
C C1 0.2880(2) 0.29001(16) 0.76915(10) 0.0244(3) Uani d . 1
C C2 0.1306(2) 0.39128(17) 0.79211(10) 0.0272(3) Uani d . 1
H H2A 0.0111 0.3303 0.7591 0.033 Uiso calc R 1
H H2B 0.1537 0.481 0.7587 0.033 Uiso calc R 1
C C12 0.3928(2) 0.64805(17) 0.92046(11) 0.0302(3) Uani d . 1
H H12 0.3709 0.6412 0.8477 0.036 Uiso calc R 1
C C3 0.10397(18) 0.45488(16) 0.90870(10) 0.0241(3) Uani d . 1
H H3 0.075 0.364 0.9417 0.029 Uiso calc R 1
C C8 0.3075(2) 0.56654(17) 1.07680(11) 0.0308(3) Uani d . 1
C C7 0.27421(18) 0.55572(15) 0.96893(10) 0.0235(3) Uani d . 1
C C9 0.4590(2) 0.6684(2) 1.12989(12) 0.0396(4) Uani d . 1
H H9 0.4836 0.6755 1.2025 0.047 Uiso calc R 1
C C4 -0.0678(2) 0.54926(17) 0.91643(11) 0.0315(3) Uani d . 1
H H4A -0.044 0.6368 0.8822 0.047 Uiso calc R 1
H H4B -0.0888 0.5895 0.9901 0.047 Uiso calc R 1
H H4C -0.18 0.4815 0.8819 0.047 Uiso calc R 1
C C11 0.5419(2) 0.74962(19) 0.97480(14) 0.0380(4) Uani d . 1
H H11 0.6206 0.8117 0.9397 0.046 Uiso calc R 1
C C10 0.5748(2) 0.75974(19) 1.08002(14) 0.0390(4) Uani d . 1
H H10 0.6767 0.8291 1.1183 0.047 Uiso calc R 1
O O5 0.42974(15) 0.32457(12) 0.72834(8) 0.0355(3) Uani d . 1
O O6 0.25390(15) 0.15448(12) 0.79523(8) 0.0337(3) Uani d . 1
C C13 0.1826(3) 0.4724(2) 1.13582(12) 0.0475(4) Uani d . 1
H H13A 0.2298 0.4952 1.2094 0.071 Uiso calc R 1
H H13B 0.184 0.3607 1.1054 0.071 Uiso calc R 1
H H13C 0.0531 0.5001 1.1309 0.071 Uiso calc R 1
C C41 0.50793(19) 0.67753(17) 0.65773(10) 0.0247(3) Uani d . 1
H H41 0.4449 0.5745 0.6403 0.03 Uiso calc R 1
C C40 0.4087(2) 0.80469(18) 0.68988(11) 0.0274(3) Uani d . 1
H H40 0.276 0.7864 0.6939 0.033 Uiso calc R 1
N N39 0.48912(17) 0.95111(14) 0.71549(9) 0.0277(3) Uani d . 1
C C42 0.82220(18) 0.57192(16) 0.61782(10) 0.0224(3) Uani d . 1
C C37 0.7860(2) 0.85635(17) 0.67407(10) 0.0252(3) Uani d . 1
H H37 0.9174 0.8786 0.6677 0.03 Uiso calc R 1
C C38 0.6746(2) 0.97607(17) 0.70617(11) 0.0275(3) Uani d . 1
H H38 0.7329 1.0807 0.7223 0.033 Uiso calc R 1
O O43 0.97709(13) 0.59914(12) 0.58309(8) 0.0301(2) Uani d . 1
N N44 0.75318(17) 0.43182(14) 0.62786(9) 0.0248(3) Uani d . 1
C C27 0.24730(18) 0.07121(16) 0.48322(9) 0.0222(3) Uani d . 1
C C32 0.44002(19) 0.10498(16) 0.47881(10) 0.0248(3) Uani d . 1
H H32 0.496 0.2102 0.4944 0.03 Uiso calc R 1
C C31 0.5499(2) -0.01668(17) 0.45142(11) 0.0259(3) Uani d . 1
H H31 0.6822 0.0074 0.4493 0.031 Uiso calc R 1
N N30 0.47854(17) -0.16611(14) 0.42791(9) 0.0259(3) Uani d . 1
C C28 0.17282(19) -0.08429(16) 0.46103(11) 0.0268(3) Uani d . 1
H H28 0.0417 -0.112 0.4649 0.032 Uiso calc R 1
C C33 0.11952(18) 0.19870(16) 0.51324(10) 0.0223(3) Uani d . 1
C C29 0.2931(2) -0.19842(17) 0.43307(11) 0.0280(3) Uani d . 1
H H29 0.2411 -0.3048 0.4168 0.034 Uiso calc R 1
O O34 -0.03349(13) 0.16850(11) 0.54995(8) 0.0284(2) Uani d . 1
N N35 0.17903(17) 0.33795(14) 0.49791(9) 0.0257(3) Uani d . 1
C C36 0.70211(19) 0.70357(16) 0.65141(10) 0.0222(3) Uani d . 1
H H35A 0.107(3) 0.417(2) 0.5214(14) 0.032(4) Uiso d . 1
H H35B 0.288(3) 0.356(2) 0.4659(15) 0.041(5) Uiso d . 1
H H44A 0.819(3) 0.355(2) 0.6062(13) 0.030(4) Uiso d . 1
H H44B 0.652(3) 0.419(2) 0.6604(13) 0.028(4) Uiso d . 1
H H6 0.343(3) 0.095(3) 0.7637(18) 0.060(6) Uiso d . 1
H H18 0.624(4) 0.701(3) 0.3864(19) 0.074(7) Uiso d . 1

loop_
_atom_site_aniso_label
_atom_site_aniso_U_11
_atom_site_aniso_U_22
_atom_site_aniso_U_33
_atom_site_aniso_U_12
_atom_site_aniso_U_13
_atom_site_aniso_U_23
C14 0.0250(7) 0.0227(7) 0.0210(6) 0.0044(6) 0.0007(5) 0.0032(5)
C15 0.0264(7) 0.0237(7) 0.0252(7) 0.0054(6) 0.0026(6) 0.0017(5)
C25 0.0238(7) 0.0254(7) 0.0424(8) 0.0004(6) 0.0022(6) -0.0040(6)
C20 0.0248(7) 0.0215(7) 0.0331(7) -0.0046(6) 0.0068(6) -0.0033(6)
C24 0.0256(8) 0.0270(8) 0.0640(11) 0.0010(6) 0.0033(7) -0.0097(7)
C21 0.0352(8) 0.0295(8) 0.0335(8) -0.0126(7) 0.0099(6) -0.0056(6)
C16 0.0261(7) 0.0240(7) 0.0258(7) 0.0039(6) 0.0018(5) 0.0012(5)
C22 0.0429(9) 0.0373(9) 0.0416(9) -0.0143(8) 0.0207(7) -0.0160(7)
C17 0.0233(7) 0.0370(9) 0.0368(8) 0.0020(6) 0.0011(6) -0.0041(7)
C23 0.0273(8) 0.0359(9) 0.0685(12) -0.0025(7) 0.0161(8) -0.0202(8)
O18 0.0277(5) 0.0230(5) 0.0373(5) 0.0066(4) 0.0084(4) 0.0048(4)
O19 0.0355(6) 0.0270(6) 0.0406(6) 0.0077(5) 0.0174(5) 0.0072(4)
C26 0.0609(11) 0.0489(11) 0.0257(8) -0.0109(9) 0.0056(7) 0.0028(7)
C1 0.0297(7) 0.0228(7) 0.0188(6) 0.0030(6) 0.0011(6) 0.0005(5)
C2 0.0307(7) 0.0244(7) 0.0247(7) 0.0071(6) -0.0023(6) 0.0004(5)
C12 0.0298(7) 0.0285(8) 0.0308(7) 0.0051(6) 0.0090(6) 0.0012(6)
C3 0.0236(7) 0.0217(7) 0.0256(6) 0.0046(6) 0.0019(5) 0.0009(5)
C8 0.0333(8) 0.0283(8) 0.0290(7) 0.0053(6) -0.0012(6) 0.0023(6)
C7 0.0216(7) 0.0181(6) 0.0293(7) 0.0062(5) 0.0046(5) -0.0006(5)
C9 0.0414(9) 0.0350(9) 0.0367(8) 0.0055(7) -0.0097(7) -0.0023(7)
C4 0.0261(7) 0.0292(8) 0.0354(7) 0.0079(6) 0.0003(6) -0.0025(6)
C11 0.0292(8) 0.0289(8) 0.0517(9) -0.0004(7) 0.0132(7) -0.0013(7)
C10 0.0237(7) 0.0272(8) 0.0571(10) 0.0009(7) -0.0030(7) -0.0080(7)
O5 0.0386(6) 0.0266(6) 0.0417(6) 0.0043(5) 0.0165(5) 0.0051(5)
O6 0.0360(6) 0.0237(6) 0.0454(6) 0.0107(5) 0.0169(5) 0.0101(5)
C13 0.0628(12) 0.0481(11) 0.0295(8) -0.0089(9) -0.0032(8) 0.0119(7)
C41 0.0247(7) 0.0233(7) 0.0264(7) 0.0046(6) 0.0034(6) 0.0050(6)
C40 0.0265(7) 0.0284(8) 0.0300(7) 0.0080(6) 0.0059(6) 0.0092(6)
N39 0.0350(7) 0.0248(7) 0.0254(6) 0.0109(5) 0.0077(5) 0.0058(5)
C42 0.0210(7) 0.0241(7) 0.0216(6) 0.0049(6) 0.0015(5) 0.0025(5)
C37 0.0254(7) 0.0248(7) 0.0253(6) 0.0029(6) 0.0037(5) 0.0046(5)
C38 0.0346(8) 0.0202(7) 0.0275(7) 0.0040(6) 0.0049(6) 0.0035(5)
O43 0.0270(5) 0.0235(5) 0.0407(6) 0.0060(4) 0.0104(4) 0.0061(4)
N44 0.0215(6) 0.0223(6) 0.0313(6) 0.0068(5) 0.0064(5) 0.0046(5)
C27 0.0245(7) 0.0242(7) 0.0176(6) 0.0049(6) 0.0019(5) 0.0029(5)
C32 0.0249(7) 0.0198(7) 0.0285(7) 0.0015(6) 0.0017(6) 0.0031(5)
C31 0.0232(7) 0.0265(8) 0.0282(7) 0.0035(6) 0.0047(6) 0.0056(6)
N30 0.0293(6) 0.0232(6) 0.0260(6) 0.0074(5) 0.0043(5) 0.0045(5)
C28 0.0242(7) 0.0235(8) 0.0320(7) 0.0020(6) 0.0025(6) 0.0049(6)
C33 0.0201(7) 0.0236(7) 0.0216(6) 0.0038(6) -0.0007(5) 0.0013(5)
C29 0.0290(8) 0.0212(7) 0.0326(7) 0.0033(6) 0.0023(6) 0.0032(6)
O34 0.0235(5) 0.0246(5) 0.0370(5) 0.0047(4) 0.0081(4) 0.0043(4)
N35 0.0231(6) 0.0221(6) 0.0325(6) 0.0060(5) 0.0066(5) 0.0046(5)
C36 0.0253(7) 0.0230(7) 0.0187(6) 0.0059(6) 0.0025(5) 0.0038(5)

loop_
_atom_type_symbol
_atom_type_description
_atom_type_scat_dispersion_real
_atom_type_scat_dispersion_imag
_atom_type_scat_source
C C 0.0181 0.0091 'International Tables Vol C Tables 4.2.6.8 and 6.1.1.4'
H H 0.0000 0.0000 'International Tables Vol C Tables 4.2.6.8 and 6.1.1.4'
N N 0.0311 0.0180 'International Tables Vol C Tables 4.2.6.8 and 6.1.1.4'
O O 0.0492 0.0322 'International Tables Vol C Tables 4.2.6.8 and 6.1.1.4'

loop_
_geom_angle_atom_site_label_1
_geom_angle_atom_site_label_2
_geom_angle_atom_site_label_3
_geom_angle
O19 C14 O18 122.56(12)
O19 C14 C15 123.17(13)
O18 C14 C15 114.25(12)
C14 C15 C16 110.50(11)
C14 C15 H15A 109.6
C16 C15 H15A 109.6
C14 C15 H15B 109.6
C16 C15 H15B 109.6
H15A C15 H15B 108.1
C24 C25 C20 121.79(15)
C24 C25 H25 119.1
C20 C25 H25 119.1
C25 C20 C21 119.06(13)
C25 C20 C16 120.93(13)
C21 C20 C16 119.94(13)
C23 C24 C25 119.29(17)
C23 C24 H24 120.4
C25 C24 H24 120.4
C20 C21 C22 117.81(15)
C20 C21 C26 122.32(13)
C22 C21 C26 119.86(14)
C20 C16 C17 109.46(12)
C20 C16 C15 112.07(11)
C17 C16 C15 111.81(12)
C20 C16 H16 107.8
C17 C16 H16 107.8
C15 C16 H16 107.8
C23 C22 C21 122.15(15)
C23 C22 H22 118.9
C21 C22 H22 118.9
C16 C17 H17A 109.5
C16 C17 H17B 109.5
H17A C17 H17B 109.5
C16 C17 H17C 109.5
H17A C17 H17C 109.5
H17B C17 H17C 109.5
C22 C23 C24 119.85(14)
C22 C23 H23 120.1
C24 C23 H23 120.1
C14 O18 H18 108.9(15)
C21 C26 H26A 109.5
C21 C26 H26B 109.5
H26A C26 H26B 109.5
C21 C26 H26C 109.5
H26A C26 H26C 109.5
H26B C26 H26C 109.5
O5 C1 O6 122.51(12)
O5 C1 C2 124.72(13)
O6 C1 C2 112.74(13)
C1 C2 C3 115.65(10)
C1 C2 H2A 108.4
C3 C2 H2A 108.4
C1 C2 H2B 108.4
C3 C2 H2B 108.4
H2A C2 H2B 107.4
C11 C12 C7 122.10(14)
C11 C12 H12 119.0
C7 C12 H12 119.0
C7 C3 C4 109.59(11)
C7 C3 C2 114.35(11)
C4 C3 C2 108.02(11)
C7 C3 H3 108.2
C4 C3 H3 108.2
C2 C3 H3 108.2
C9 C8 C7 118.41(14)
C9 C8 C13 119.68(14)
C7 C8 C13 121.90(13)
C12 C7 C8 118.62(13)
C12 C7 C3 120.58(12)
C8 C7 C3 120.63(12)
C10 C9 C8 121.94(15)
C10 C9 H9 119.0
C8 C9 H9 119.0
C3 C4 H4A 109.5
C3 C4 H4B 109.5
H4A C4 H4B 109.5
C3 C4 H4C 109.5
H4A C4 H4C 109.5
H4B C4 H4C 109.5
C10 C11 C12 119.27(15)
C10 C11 H11 120.4
C12 C11 H11 120.4
C11 C10 C9 119.64(15)
C11 C10 H10 120.2
C9 C10 H10 120.2
C1 O6 H6 104.6(15)
C8 C13 H13A 109.5
C8 C13 H13B 109.5
H13A C13 H13B 109.5
C8 C13 H13C 109.5
H13A C13 H13C 109.5
H13B C13 H13C 109.5
C40 C41 C36 118.57(13)
C40 C41 H41 120.7
C36 C41 H41 120.7
N39 C40 C41 123.41(13)
N39 C40 H40 118.3
C41 C40 H40 118.3
C40 N39 C38 117.85(12)
O43 C42 N44 123.66(12)
O43 C42 C36 119.49(13)
N44 C42 C36 116.86(12)
C36 C37 C38 118.73(13)
C36 C37 H37 120.6
C38 C37 H37 120.6
N39 C38 C37 122.98(14)
N39 C38 H38 118.5
C37 C38 H38 118.5
C42 N44 H44A 117.6(11)
C42 N44 H44B 121.0(11)
H44A N44 H44B 121.2(16)
C32 C27 C28 118.26(12)
C32 C27 C33 121.67(12)
C28 C27 C33 120.05(12)
C31 C32 C27 119.04(13)
C31 C32 H32 120.5
C27 C32 H32 120.5
N30 C31 C32 122.95(13)
N30 C31 H31 118.5
C32 C31 H31 118.5
C31 N30 C29 117.91(12)
C29 C28 C27 118.75(13)
C29 C28 H28 120.6
C27 C28 H28 120.6
O34 C33 N35 123.66(12)
O34 C33 C27 119.43(12)
N35 C33 C27 116.91(12)
N30 C29 C28 123.07(13)
N30 C29 H29 118.5
C28 C29 H29 118.5
C33 N35 H35A 116.8(11)
C33 N35 H35B 122.2(12)
H35A N35 H35B 121.0(16)
C37 C36 C41 118.38(12)
C37 C36 C42 119.30(12)
C41 C36 C42 122.29(13)

loop_
_geom_bond_atom_site_label_1
_geom_bond_atom_site_label_2
_geom_bond_distance
C14 O19 1.2191(18)
C14 O18 1.3076(18)
C14 C15 1.5107(18)
C15 C16 1.5475(18)
C15 H15A 0.99
C15 H15B 0.99
C25 C24 1.393(2)
C25 C20 1.393(2)
C25 H25 0.95
C20 C21 1.4049(19)
C20 C16 1.5229(18)
C24 C23 1.375(3)
C24 H24 0.95
C21 C22 1.411(2)
C21 C26 1.494(3)
C16 C17 1.527(2)
C16 H16 1.0
C22 C23 1.373(3)
C22 H22 0.95
C17 H17A 0.98
C17 H17B 0.98
C17 H17C 0.98
C23 H23 0.95
O18 H18 0.99(2)
C26 H26A 0.98
C26 H26B 0.98
C26 H26C 0.98
C1 O5 1.2098(18)
C1 O6 1.3178(18)
C1 C2 1.5008(19)
C2 C3 1.5401(17)
C2 H2A 0.99
C2 H2B 0.99
C12 C11 1.383(2)
C12 C7 1.389(2)
C12 H12 0.95
C3 C7 1.5135(19)
C3 C4 1.5396(17)
C3 H3 1.0
C8 C9 1.391(2)
C8 C7 1.4073(19)
C8 C13 1.513(2)
C9 C10 1.384(3)
C9 H9 0.95
C4 H4A 0.98
C4 H4B 0.98
C4 H4C 0.98
C11 C10 1.374(3)
C11 H11 0.95
C10 H10 0.95
O6 H6 0.92(2)
C13 H13A 0.98
C13 H13B 0.98
C13 H13C 0.98
C41 C40 1.3815(19)
C41 C36 1.391(2)
C41 H41 0.95
C40 N39 1.328(2)
C40 H40 0.95
N39 C38 1.336(2)
C42 O43 1.2365(17)
C42 N44 1.3222(19)
C42 C36 1.5087(18)
C37 C36 1.385(2)
C37 C38 1.3856(19)
C37 H37 0.95
C38 H38 0.95
N44 H44A 0.868(19)
N44 H44B 0.865(18)
C27 C32 1.3844(19)
C27 C28 1.386(2)
C27 C33 1.5114(17)
C32 C31 1.3825(19)
C32 H32 0.95
C31 N30 1.331(2)
C31 H31 0.95
N30 C29 1.3336(19)
C28 C29 1.3839(19)
C28 H28 0.95
C33 O34 1.2421(17)
C33 N35 1.3212(19)
C29 H29 0.95
N35 H35A 0.909(19)
N35 H35B 0.92(2)

loop_
_geom_hbond_atom_site_label_D
_geom_hbond_atom_site_label_H
_geom_hbond_atom_site_label_A
_geom_hbond_site_symmetry_A
_geom_hbond_distance_DH
_geom_hbond_distance_HA
_geom_hbond_distance_DA
_geom_hbond_angle_DHA
N35 H35A O43 1_455 0.909(19) 1.974(19) 2.8791(15) 173.4(16)
N44 H44A O34 1_655 0.868(19) 2.054(19) 2.9214(15) 177.7(16)
O6 H6 N39 1_545 0.92(2) 1.75(2) 2.6538(14) 168.(2)
O18 H18 N30 1_565 0.99(2) 1.66(2) 2.6474(14) 177.(2)

loop_
_geom_torsion_atom_site_label_1
_geom_torsion_atom_site_label_2
_geom_torsion_atom_site_label_3
_geom_torsion_atom_site_label_4
_geom_torsion
O19 C14 C15 C16 82.83(16)
O18 C14 C15 C16 -95.48(14)
C24 C25 C20 C21 0.1(2)
C24 C25 C20 C16 176.96(13)
C20 C25 C24 C23 1.9(2)
C25 C20 C21 C22 -1.9(2)
C16 C20 C21 C22 -178.74(13)
C25 C20 C21 C26 176.95(15)
C16 C20 C21 C26 0.1(2)
C25 C20 C16 C17 -93.49(15)
C21 C20 C16 C17 83.34(16)
C25 C20 C16 C15 31.15(19)
C21 C20 C16 C15 -152.02(13)
C14 C15 C16 C20 168.90(12)
C14 C15 C16 C17 -67.78(15)
C20 C21 C22 C23 1.7(2)
C26 C21 C22 C23 -177.16(16)
C21 C22 C23 C24 0.3(3)
C25 C24 C23 C22 -2.1(2)
O5 C1 C2 C3 -113.19(15)
O6 C1 C2 C3 68.88(16)
C1 C2 C3 C7 60.11(17)
C1 C2 C3 C4 -177.60(13)
C11 C12 C7 C8 0.0(2)
C11 C12 C7 C3 175.43(12)
C9 C8 C7 C12 -0.54(19)
C13 C8 C7 C12 178.80(13)
C9 C8 C7 C3 -175.93(12)
C13 C8 C7 C3 3.4(2)
C4 C3 C7 C12 -89.10(14)
C2 C3 C7 C12 32.33(17)
C4 C3 C7 C8 86.20(15)
C2 C3 C7 C8 -152.36(12)
C7 C8 C9 C10 0.8(2)
C13 C8 C9 C10 -178.53(14)
C7 C12 C11 C10 0.2(2)
C12 C11 C10 C9 0.1(2)
C8 C9 C10 C11 -0.6(2)
C36 C41 C40 N39 -0.2(2)
C41 C40 N39 C38 2.3(2)
C40 N39 C38 C37 -1.9(2)
C36 C37 C38 N39 -0.6(2)
C28 C27 C32 C31 0.76(19)
C33 C27 C32 C31 179.64(12)
C27 C32 C31 N30 0.6(2)
C32 C31 N30 C29 -1.19(19)
C32 C27 C28 C29 -1.55(19)
C33 C27 C28 C29 179.55(12)
C32 C27 C33 O34 -156.04(12)
C28 C27 C33 O34 22.82(18)
C32 C27 C33 N35 24.25(17)
C28 C27 C33 N35 -156.90(12)
C31 N30 C29 C28 0.3(2)
C27 C28 C29 N30 1.0(2)
C38 C37 C36 C41 2.64(19)
C38 C37 C36 C42 -179.15(12)
C40 C41 C36 C37 -2.28(19)
C40 C41 C36 C42 179.57(11)
O43 C42 C36 C37 -20.03(18)
N44 C42 C36 C37 159.89(12)
O43 C42 C36 C41 158.11(12)
N44 C42 C36 C41 -21.97(18)
